data_7049370
loop_
_publ_author_name
'Garau, Alessandra'
'Bencini, Andrea'
'Blake, Alexander J.'
'Caltagirone, Claudia'
'Conti, Luca'
'Isaia, Francesco'
'Lippolis, Vito'
'Montis, Riccardo'
'Mariani, Palma'
'Scorciapino, Mariano Andrea'

_publ_section_title
;
 [9]aneN<sub>3</sub>-based fluorescent receptors for metal ion sensing,
 featuring urea and amide functional groups.
;
_journal_issue 15
_journal_name_full 'Dalton transactions (Cambridge, England : 2003)'
_journal_page_first 4949
_journal_page_last 4960
_journal_paper_doi 10.1039/c9dt00288j
_journal_volume 48
_journal_year 2019
_chemical_formula_moiety 'C33 H45 Cl2 Cu N9 O3, 0.5(H2 O)'
_chemical_formula_sum 'C33 H46 Cl2 Cu N9 O3.5'
_chemical_formula_weight 759.23
_space_group_IT_number 2
_space_group_name_Hall '-P 1'
_space_group_name_H-M_alt 'P -1'
_symmetry_cell_setting triclinic
_symmetry_space_group_name_Hall '-P 1'
_symmetry_space_group_name_H-M 'P -1'
_atom_sites_solution_hydrogens geom
_atom_sites_solution_primary direct
_atom_sites_solution_secondary difmap
_audit_creation_method 'enCIFer editing of SHELXL97 CIF output'
_audit_update_record
;
2019-01-08 deposited with the CCDC.    2019-03-15 downloaded from the CCDC.
;
_cell_angle_alpha 73.311(4)
_cell_angle_beta 76.050(3)
_cell_angle_gamma 88.129(3)
_cell_formula_units_Z 2
_cell_length_a 10.2504(4)
_cell_length_b 12.2470(5)
_cell_length_c 15.0718(6)
_cell_measurement_reflns_used 8188
_cell_measurement_temperature 150(2)
_cell_measurement_theta_max 74.93
_cell_measurement_theta_min 3.77
_cell_volume 1757.55(13)
_computing_cell_refinement
;
CrysAlisPro, Agilent Technologies,
Version 1.171.34.46 (release 25-11-2010 CrysAlis171 .NET)
(compiled Nov 25 2010,17:55:46)
;
_computing_data_collection
;
CrysAlisPro, Agilent Technologies,
Version 1.171.34.46 (release 25-11-2010 CrysAlis171 .NET)
(compiled Nov 25 2010,17:55:46)
;
_computing_data_reduction
;
CrysAlisPro, Agilent Technologies,
Version 1.171.34.46 (release 25-11-2010 CrysAlis171 .NET)
(compiled Nov 25 2010,17:55:46)
;
_computing_structure_refinement 'SHELXL97 (Sheldrick, 2008)'
_computing_structure_solution 'SHELXS97 (Sheldrick, 2008)'
_diffrn_ambient_temperature 150(2)
_diffrn_detector_area_resol_mean 10.3613
_diffrn_measured_fraction_theta_full 0.979
_diffrn_measured_fraction_theta_max 0.942
_diffrn_measurement_device_type 'SuperNova, Single source at offset), Atlas'
_diffrn_measurement_method '\w scans'
_diffrn_radiation_monochromator mirror
_diffrn_radiation_source 'microfocus sealed tube'
_diffrn_radiation_type CuK\a
_diffrn_radiation_wavelength 1.54184
_diffrn_reflns_av_R_equivalents 0.027
_diffrn_reflns_av_sigmaI/netI 0.029
_diffrn_reflns_limit_h_max 12
_diffrn_reflns_limit_h_min -11
_diffrn_reflns_limit_k_max 15
_diffrn_reflns_limit_k_min -15
_diffrn_reflns_limit_l_max 18
_diffrn_reflns_limit_l_min -18
_diffrn_reflns_number 16826
_diffrn_reflns_theta_full 67.50
_diffrn_reflns_theta_max 75.10
_diffrn_reflns_theta_min 3.77
_exptl_absorpt_coefficient_mu 2.682
_exptl_absorpt_correction_T_max 0.924
_exptl_absorpt_correction_T_min 0.662
_exptl_absorpt_correction_type analytical
_exptl_absorpt_process_details
; 
CrysAlisPro, Agilent Technologies,
Version 1.171.34.46 (release 25-11-2010 CrysAlis171 .NET)
(compiled Nov 25 2010,17:55:46)
Analytical numeric absorption correction using a multifaceted crystal
model based on expressions derived by R.C. Clark & J.S. Reid.
(Clark, R. C. & Reid, J. S. (1995). Acta Cryst. A51, 887-897)
;
_exptl_crystal_colour blue
_exptl_crystal_density_diffrn 1.435
_exptl_crystal_description plate
_exptl_crystal_F_000 796
_exptl_crystal_size_max 0.22
_exptl_crystal_size_mid 0.17
_exptl_crystal_size_min 0.03
_refine_diff_density_max 0.50
_refine_diff_density_min -0.35
_refine_diff_density_rms 0.06
_refine_ls_extinction_method none
_refine_ls_goodness_of_fit_ref 1.04
_refine_ls_hydrogen_treatment constr
_refine_ls_matrix_type full
_refine_ls_number_parameters 442
_refine_ls_number_reflns 6826
_refine_ls_number_restraints 0
_refine_ls_restrained_S_all 1.04
_refine_ls_R_factor_all 0.0463
_refine_ls_R_factor_gt 0.0373
_refine_ls_shift/su_max 0.002
_refine_ls_shift/su_mean 0.000
_refine_ls_structure_factor_coef Fsqd
_refine_ls_weighting_details 'calc w=1/[\s^2^(Fo^2^)+(0.053P)^2^+1.08P] where P=(Fo^2^+2Fc^2^)/3'
_refine_ls_weighting_scheme calc
_refine_ls_wR_factor_gt 0.0943
_refine_ls_wR_factor_ref 0.101
_reflns_number_gt 5820
_reflns_number_total 6826
_reflns_threshold_expression >2sigma(I)
_cod_data_source_file c9dt00288j2.cif
_cod_data_source_block cuvlla
_cod_depositor_comments 'Adding full bibliography for 7049370--7049372.cif.'
_cod_original_cell_volume 1757.55(12)
_cod_original_formula_sum 'C33 H46 Cl2 Cu N9 O3.50'
_cod_database_code 7049370

loop_
_symmetry_equiv_pos_as_xyz
'x, y, z'
'-x, -y, -z'

loop_
_atom_site_label
_atom_site_type_symbol
_atom_site_fract_x
_atom_site_fract_y
_atom_site_fract_z
_atom_site_U_iso_or_equiv
_atom_site_adp_type
_atom_site_occupancy
_atom_site_symmetry_multiplicity
_atom_site_calc_flag
_atom_site_refinement_flags
Cu1 Cu 0.60936(3) 0.46682(3) 0.72573(2) 0.02047(9) Uani 1 1 d .
Cl1 Cl 0.60121(5) 0.61523(4) 0.60051(3) 0.02596(12) Uani 1 1 d .
N1 N 0.39533(17) 0.41953(15) 0.80003(12) 0.0225(4) Uani 1 1 d .
O1 O 0.09134(18) 0.64956(16) 0.97151(12) 0.0370(4) Uani 1 1 d .
O2 O 0.50571(17) 0.63411(15) 0.89862(11) 0.0346(4) Uani 1 1 d .
C2 C 0.4095(2) 0.3690(2) 0.89923(14) 0.0261(4) Uani 1 1 d .
H2A H 0.3246 0.3273 0.9392 0.031 Uiso 1 1 calc R
H2B H 0.4258 0.4308 0.9260 0.031 Uiso 1 1 calc R
O3 O 0.98195(19) 0.54715(15) 0.29789(12) 0.0388(4) Uani 1 1 d .
C3 C 0.5251(2) 0.28731(19) 0.90285(15) 0.0259(4) Uani 1 1 d .
H3A H 0.5445 0.2696 0.9666 0.031 Uiso 1 1 calc R
H3B H 0.4964 0.2151 0.8948 0.031 Uiso 1 1 calc R
N4 N 0.65143(18) 0.33327(15) 0.82839(12) 0.0228(4) Uani 1 1 d .
C5 C 0.7114(2) 0.24964(19) 0.77775(15) 0.0271(5) Uani 1 1 d .
H5A H 0.7200 0.1762 0.8250 0.033 Uiso 1 1 calc R
H5B H 0.8027 0.2778 0.7386 0.033 Uiso 1 1 calc R
C6 C 0.6254(2) 0.23075(18) 0.71382(16) 0.0271(4) Uani 1 1 d .
H6A H 0.6760 0.1881 0.6706 0.032 Uiso 1 1 calc R
H6B H 0.5430 0.1849 0.7534 0.032 Uiso 1 1 calc R
N7 N 0.58753(18) 0.34371(15) 0.65592(12) 0.0227(4) Uani 1 1 d .
C8 C 0.4414(2) 0.34583(19) 0.65882(15) 0.0260(4) Uani 1 1 d .
H8A H 0.4174 0.2828 0.6360 0.031 Uiso 1 1 calc R
H8B H 0.4228 0.4185 0.6147 0.031 Uiso 1 1 calc R
C9 C 0.3529(2) 0.33415(19) 0.75852(15) 0.0263(4) Uani 1 1 d .
H9A H 0.2580 0.3452 0.7550 0.032 Uiso 1 1 calc R
H9B H 0.3591 0.2564 0.8004 0.032 Uiso 1 1 calc R
N11 N 0.0847(2) 0.59288(18) 0.84137(14) 0.0319(4) Uani 1 1 d .
H11 H 0.0562 0.6090 0.7886 0.038 Uiso 1 1 calc R
C11 C 0.3074(2) 0.5189(2) 0.79168(15) 0.0261(4) Uani 1 1 d .
H11A H 0.2946 0.5443 0.7259 0.031 Uiso 1 1 calc R
H11B H 0.3539 0.5823 0.8018 0.031 Uiso 1 1 calc R
N12 N -0.0424(2) 0.74029(18) 0.87205(14) 0.0314(4) Uani 1 1 d .
H12 H -0.0568 0.7467 0.8156 0.038 Uiso 1 1 calc R
C12 C 0.1686(2) 0.4956(2) 0.86212(16) 0.0310(5) Uani 1 1 d .
H12A H 0.1246 0.4273 0.8575 0.037 Uiso 1 1 calc R
H12B H 0.1794 0.4800 0.9281 0.037 Uiso 1 1 calc R
C13 C 0.0488(2) 0.6598(2) 0.90037(15) 0.0279(5) Uani 1 1 d .
C14 C -0.1148(2) 0.81279(19) 0.92128(15) 0.0264(4) Uani 1 1 d .
C15 C -0.2260(2) 0.86329(19) 0.88894(16) 0.0280(5) Uani 1 1 d .
H15 H -0.2483 0.8471 0.8362 0.034 Uiso 1 1 calc R
C16 C -0.3032(3) 0.9360(2) 0.93276(18) 0.0333(5) Uani 1 1 d .
H16 H -0.3783 0.9693 0.9100 0.040 Uiso 1 1 calc R
C17 C -0.2726(3) 0.9612(2) 1.00993(18) 0.0375(6) Uani 1 1 d .
H17 H -0.3260 1.0113 1.0403 0.045 Uiso 1 1 calc R
C18 C -0.1625(3) 0.9115(2) 1.04137(18) 0.0380(6) Uani 1 1 d .
H18 H -0.1407 0.9281 1.0940 0.046 Uiso 1 1 calc R
C19 C -0.0830(3) 0.8381(2) 0.99817(17) 0.0327(5) Uani 1 1 d .
H19 H -0.0076 0.8055 1.0208 0.039 Uiso 1 1 calc R
N41 N 0.68220(18) 0.56646(16) 0.80310(12) 0.0246(4) Uani 1 1 d .
H41 H 0.7628 0.6033 0.7646 0.030 Uiso 1 1 calc R
C41 C 0.7535(2) 0.3743(2) 0.86891(15) 0.0271(5) Uani 1 1 d .
H41A H 0.8424 0.3853 0.8228 0.032 Uiso 1 1 calc R
H41B H 0.7616 0.3164 0.9284 0.032 Uiso 1 1 calc R
N42 N 0.6088(2) 0.74969(17) 0.75103(14) 0.0290(4) Uani 1 1 d .
H42 H 0.6850 0.7577 0.7073 0.035 Uiso 1 1 calc R
C42 C 0.7127(2) 0.4853(2) 0.89001(15) 0.0277(5) Uani 1 1 d .
H42A H 0.6323 0.4721 0.9441 0.033 Uiso 1 1 calc R
H42B H 0.7865 0.5177 0.9078 0.033 Uiso 1 1 calc R
C43 C 0.5911(2) 0.6527(2) 0.82356(16) 0.0274(5) Uani 1 1 d .
C44 C 0.5199(3) 0.8404(2) 0.73640(18) 0.0320(5) Uani 1 1 d .
C45 C 0.5624(3) 0.9315(2) 0.6555(2) 0.0430(6) Uani 1 1 d .
H45 H 0.6495 0.9325 0.6150 0.052 Uiso 1 1 calc R
C46 C 0.4784(3) 1.0216(2) 0.6330(2) 0.0507(7) Uani 1 1 d .
H46 H 0.5079 1.0836 0.5771 0.061 Uiso 1 1 calc R
C47 C 0.3522(3) 1.0209(3) 0.6920(3) 0.0503(7) Uani 1 1 d .
H47 H 0.2947 1.0824 0.6769 0.060 Uiso 1 1 calc R
C48 C 0.3100(3) 0.9301(3) 0.7733(2) 0.0469(7) Uani 1 1 d .
H48 H 0.2230 0.9301 0.8136 0.056 Uiso 1 1 calc R
C49 C 0.3920(3) 0.8388(2) 0.7973(2) 0.0379(6) Uani 1 1 d .
H49 H 0.3622 0.7770 0.8533 0.045 Uiso 1 1 calc R
N71 N 0.8831(2) 0.42371(17) 0.43906(13) 0.0312(4) Uani 1 1 d .
H71 H 0.9101 0.3680 0.4138 0.037 Uiso 1 1 calc R
C71 C 0.6636(2) 0.37045(19) 0.55402(14) 0.0250(4) Uani 1 1 d .
H71A H 0.6278 0.4398 0.5165 0.030 Uiso 1 1 calc R
H71B H 0.6487 0.3068 0.5289 0.030 Uiso 1 1 calc R
N72 N 0.85289(19) 0.61842(16) 0.41298(13) 0.0265(4) Uani 1 1 d .
H72 H 0.7830 0.6012 0.4623 0.032 Uiso 1 1 calc R
C72 C 0.8146(2) 0.38957(19) 0.53994(15) 0.0271(4) Uani 1 1 d .
H72A H 0.8301 0.4496 0.5689 0.033 Uiso 1 1 calc R
H72B H 0.8525 0.3183 0.5728 0.033 Uiso 1 1 calc R
C73 C 0.9102(2) 0.5311(2) 0.37931(16) 0.0277(5) Uani 1 1 d .
C74 C 0.8979(2) 0.73486(19) 0.37416(15) 0.0263(4) Uani 1 1 d .
C75 C 0.8918(3) 0.7975(2) 0.43825(17) 0.0345(5) Uani 1 1 d .
H75 H 0.8546 0.7628 0.5043 0.041 Uiso 1 1 calc R
C76 C 0.9393(3) 0.9098(2) 0.4072(2) 0.0418(6) Uani 1 1 d .
H76 H 0.9351 0.9517 0.4520 0.050 Uiso 1 1 calc R
C77 C 0.9929(3) 0.9614(2) 0.3107(2) 0.0398(6) Uani 1 1 d .
H77 H 1.0272 1.0381 0.2893 0.048 Uiso 1 1 calc R
C78 C 0.9961(2) 0.9006(2) 0.24642(17) 0.0331(5) Uani 1 1 d .
H78 H 1.0316 0.9364 0.1803 0.040 Uiso 1 1 calc R
C79 C 0.9482(2) 0.7877(2) 0.27655(16) 0.0273(5) Uani 1 1 d .
H79 H 0.9497 0.7470 0.2314 0.033 Uiso 1 1 calc R
Cl2 Cl -0.07173(6) 0.74645(5) 0.66644(4) 0.03038(13) Uani 1 1 d .
O1W O 0.7564(5) 0.1540(4) 0.4464(4) 0.0737(17) Uani 0.50 1 d P

loop_
_atom_site_aniso_label
_atom_site_aniso_U_11
_atom_site_aniso_U_22
_atom_site_aniso_U_33
_atom_site_aniso_U_23
_atom_site_aniso_U_13
_atom_site_aniso_U_12
Cu1 0.01838(16) 0.02603(16) 0.01453(15) -0.00284(11) -0.00290(11) 0.00038(11)
Cl1 0.0310(3) 0.0266(2) 0.0179(2) -0.00329(18) -0.00548(19) 0.00264(19)
N1 0.0173(8) 0.0307(9) 0.0165(8) -0.0036(7) -0.0026(6) 0.0011(7)
O1 0.0338(9) 0.0543(11) 0.0280(8) -0.0139(8) -0.0158(7) 0.0114(8)
O2 0.0287(9) 0.0473(10) 0.0237(8) -0.0102(7) 0.0013(7) 0.0015(7)
C2 0.0202(10) 0.0366(12) 0.0159(9) -0.0019(8) -0.0005(8) -0.0013(9)
O3 0.0444(11) 0.0380(9) 0.0231(8) -0.0061(7) 0.0095(7) -0.0032(8)
C3 0.0202(10) 0.0329(11) 0.0178(10) 0.0003(8) -0.0010(8) -0.0018(8)
N4 0.0183(9) 0.0289(9) 0.0176(8) -0.0019(7) -0.0035(7) 0.0017(7)
C5 0.0231(11) 0.0297(11) 0.0223(10) -0.0010(8) -0.0023(8) 0.0043(9)
C6 0.0261(11) 0.0239(10) 0.0264(11) -0.0030(8) -0.0028(9) 0.0023(8)
N7 0.0214(9) 0.0269(9) 0.0182(8) -0.0052(7) -0.0034(7) 0.0012(7)
C8 0.0225(11) 0.0318(11) 0.0235(10) -0.0071(8) -0.0056(8) -0.0011(8)
C9 0.0203(10) 0.0321(11) 0.0238(10) -0.0047(8) -0.0038(8) -0.0039(8)
N11 0.0260(10) 0.0483(12) 0.0234(9) -0.0120(8) -0.0088(8) 0.0114(9)
C11 0.0185(10) 0.0356(12) 0.0220(10) -0.0056(9) -0.0042(8) 0.0034(9)
N12 0.0333(11) 0.0423(11) 0.0224(9) -0.0106(8) -0.0132(8) 0.0087(9)
C12 0.0221(11) 0.0415(13) 0.0248(11) -0.0058(9) -0.0024(9) 0.0063(9)
C13 0.0190(10) 0.0400(12) 0.0213(10) -0.0047(9) -0.0031(8) -0.0004(9)
C14 0.0244(11) 0.0294(11) 0.0214(10) -0.0043(8) -0.0014(8) -0.0036(9)
C15 0.0275(11) 0.0295(11) 0.0241(10) -0.0024(8) -0.0065(9) -0.0044(9)
C16 0.0291(12) 0.0304(12) 0.0339(12) -0.0029(9) -0.0028(10) -0.0005(9)
C17 0.0400(14) 0.0342(12) 0.0342(13) -0.0110(10) 0.0003(11) 0.0002(10)
C18 0.0436(15) 0.0436(14) 0.0279(12) -0.0134(10) -0.0061(11) -0.0027(11)
C19 0.0317(12) 0.0408(13) 0.0259(11) -0.0079(10) -0.0089(10) -0.0019(10)
N41 0.0214(9) 0.0325(9) 0.0181(8) -0.0055(7) -0.0032(7) -0.0021(7)
C41 0.0181(10) 0.0398(12) 0.0201(10) -0.0026(9) -0.0059(8) 0.0009(9)
N42 0.0272(10) 0.0336(10) 0.0250(9) -0.0103(8) -0.0020(8) 0.0036(8)
C42 0.0244(11) 0.0392(12) 0.0173(10) -0.0034(9) -0.0057(8) -0.0033(9)
C43 0.0254(11) 0.0363(12) 0.0231(11) -0.0119(9) -0.0062(9) -0.0007(9)
C44 0.0334(13) 0.0339(12) 0.0344(12) -0.0165(10) -0.0110(10) 0.0043(10)
C45 0.0411(15) 0.0364(13) 0.0475(16) -0.0094(11) -0.0067(12) 0.0027(11)
C46 0.0522(18) 0.0345(14) 0.0612(19) -0.0063(13) -0.0151(15) 0.0037(12)
C47 0.0451(17) 0.0385(15) 0.073(2) -0.0201(14) -0.0217(15) 0.0100(12)
C48 0.0381(15) 0.0505(16) 0.0566(17) -0.0252(14) -0.0097(13) 0.0118(12)
C49 0.0347(14) 0.0426(14) 0.0395(14) -0.0191(11) -0.0071(11) 0.0083(11)
N71 0.0348(11) 0.0293(10) 0.0222(9) -0.0058(7) 0.0048(8) 0.0025(8)
C71 0.0259(11) 0.0305(11) 0.0175(10) -0.0071(8) -0.0029(8) 0.0015(9)
N72 0.0234(9) 0.0322(10) 0.0186(8) -0.0034(7) 0.0002(7) -0.0010(7)
C72 0.0258(11) 0.0303(11) 0.0200(10) -0.0030(8) -0.0011(8) 0.0022(9)
C73 0.0231(11) 0.0343(12) 0.0222(10) -0.0057(9) -0.0015(9) -0.0013(9)
C74 0.0211(10) 0.0322(11) 0.0233(10) -0.0040(9) -0.0062(8) 0.0012(8)
C75 0.0390(14) 0.0402(13) 0.0238(11) -0.0066(10) -0.0092(10) -0.0020(10)
C76 0.0523(17) 0.0396(14) 0.0362(14) -0.0129(11) -0.0128(12) -0.0042(12)
C77 0.0402(15) 0.0322(12) 0.0433(14) -0.0062(11) -0.0080(12) -0.0067(11)
C78 0.0264(12) 0.0365(12) 0.0299(12) -0.0012(10) -0.0047(10) -0.0007(10)
C79 0.0208(11) 0.0337(12) 0.0244(11) -0.0044(9) -0.0045(8) 0.0009(9)
Cl2 0.0296(3) 0.0406(3) 0.0209(2) -0.0104(2) -0.0045(2) 0.0040(2)
O1W 0.049(3) 0.074(3) 0.096(4) -0.059(3) 0.031(3) -0.021(2)

loop_
_atom_type_symbol
_atom_type_description
_atom_type_scat_dispersion_real
_atom_type_scat_dispersion_imag
_atom_type_scat_source
C C 0.0181 0.0091 'International Tables Vol C Tables 4.2.6.8 and 6.1.1.4'
H H 0.0000 0.0000 'International Tables Vol C Tables 4.2.6.8 and 6.1.1.4'
N N 0.0311 0.0180 'International Tables Vol C Tables 4.2.6.8 and 6.1.1.4'
O O 0.0492 0.0322 'International Tables Vol C Tables 4.2.6.8 and 6.1.1.4'
Cl Cl 0.3639 0.7018 'International Tables Vol C Tables 4.2.6.8 and 6.1.1.4'
Cu Cu -1.9646 0.5888 'International Tables Vol C Tables 4.2.6.8 and 6.1.1.4'

loop_
_geom_angle_atom_site_label_1
_geom_angle_atom_site_label_2
_geom_angle_atom_site_label_3
_geom_angle
N4 Cu1 N7 85.12(7)
N4 Cu1 N41 83.42(7)
N7 Cu1 N41 163.76(7)
N4 Cu1 N1 85.42(7)
N7 Cu1 N1 84.08(7)
N41 Cu1 N1 106.37(7)
N4 Cu1 Cl1 169.98(5)
N7 Cu1 Cl1 94.31(5)
N41 Cu1 Cl1 94.99(5)
N1 Cu1 Cl1 104.48(5)
C11 N1 C2 112.18(17)
C11 N1 C9 111.81(16)
C2 N1 C9 113.02(17)
C11 N1 Cu1 113.17(13)
C2 N1 Cu1 99.72(12)
C9 N1 Cu1 106.25(13)
N1 C2 C3 111.58(17)
N1 C2 H2A 109.3
C3 C2 H2A 109.3
N1 C2 H2B 109.3
C3 C2 H2B 109.3
H2A C2 H2B 108.0
N4 C3 C2 113.68(17)
N4 C3 H3A 108.8
C2 C3 H3A 108.8
N4 C3 H3B 108.8
C2 C3 H3B 108.8
H3A C3 H3B 107.7
C5 N4 C3 112.47(17)
C5 N4 C41 109.91(17)
C3 N4 C41 111.96(16)
C5 N4 Cu1 104.83(12)
C3 N4 Cu1 109.67(13)
C41 N4 Cu1 107.64(13)
N4 C5 C6 111.07(17)
N4 C5 H5A 109.4
C6 C5 H5A 109.4
N4 C5 H5B 109.4
C6 C5 H5B 109.4
H5A C5 H5B 108.0
N7 C6 C5 109.87(18)
N7 C6 H6A 109.7
C5 C6 H6A 109.7
N7 C6 H6B 109.7
C5 C6 H6B 109.7
H6A C6 H6B 108.2
C8 N7 C71 108.04(16)
C8 N7 C6 111.86(17)
C71 N7 C6 111.14(17)
C8 N7 Cu1 102.37(13)
C71 N7 Cu1 115.48(13)
C6 N7 Cu1 107.69(13)
N7 C8 C9 112.91(17)
N7 C8 H8A 109.0
C9 C8 H8A 109.0
N7 C8 H8B 109.0
C9 C8 H8B 109.0
H8A C8 H8B 107.8
N1 C9 C8 110.90(18)
N1 C9 H9A 109.5
C8 C9 H9A 109.5
N1 C9 H9B 109.5
C8 C9 H9B 109.5
H9A C9 H9B 108.0
C13 N11 C12 122.32(19)
C13 N11 H11 118.8
C12 N11 H11 118.8
N1 C11 C12 114.55(18)
N1 C11 H11A 108.6
C12 C11 H11A 108.6
N1 C11 H11B 108.6
C12 C11 H11B 108.6
H11A C11 H11B 107.6
C13 N12 C14 128.67(19)
C13 N12 H12 115.7
C14 N12 H12 115.7
N11 C12 C11 110.48(19)
N11 C12 H12A 109.6
C11 C12 H12A 109.6
N11 C12 H12B 109.6
C11 C12 H12B 109.6
H12A C12 H12B 108.1
O1 C13 N11 123.7(2)
O1 C13 N12 123.6(2)
N11 C13 N12 112.68(19)
C19 C14 N12 124.6(2)
C19 C14 C15 118.9(2)
N12 C14 C15 116.5(2)
C16 C15 C14 120.7(2)
C16 C15 H15 119.6
C14 C15 H15 119.6
C15 C16 C17 120.8(2)
C15 C16 H16 119.6
C17 C16 H16 119.6
C18 C17 C16 118.3(2)
C18 C17 H17 120.8
C16 C17 H17 120.8
C17 C18 C19 121.9(2)
C17 C18 H18 119.0
C19 C18 H18 119.0
C18 C19 C14 119.4(2)
C18 C19 H19 120.3
C14 C19 H19 120.3
C43 N41 C42 113.60(17)
C43 N41 Cu1 112.53(13)
C42 N41 Cu1 107.72(14)
C43 N41 H41 107.6
C42 N41 H41 107.6
Cu1 N41 H41 107.6
N4 C41 C42 110.30(17)
N4 C41 H41A 109.6
C42 C41 H41A 109.6
N4 C41 H41B 109.6
C42 C41 H41B 109.6
H41A C41 H41B 108.1
C43 N42 C44 128.0(2)
C43 N42 H42 116.0
C44 N42 H42 116.0
N41 C42 C41 108.81(17)
N41 C42 H42A 109.9
C41 C42 H42A 109.9
N41 C42 H42B 109.9
C41 C42 H42B 109.9
H42A C42 H42B 108.3
O2 C43 N42 126.0(2)
O2 C43 N41 121.1(2)
N42 C43 N41 112.85(19)
C45 C44 C49 120.2(2)
C45 C44 N42 116.6(2)
C49 C44 N42 123.1(2)
C44 C45 C46 120.4(3)
C44 C45 H45 119.8
C46 C45 H45 119.8
C47 C46 C45 120.0(3)
C47 C46 H46 120.0
C45 C46 H46 120.0
C46 C47 C48 119.6(3)
C46 C47 H47 120.2
C48 C47 H47 120.2
C47 C48 C49 121.5(3)
C47 C48 H48 119.2
C49 C48 H48 119.2
C48 C49 C44 118.2(3)
C48 C49 H49 120.9
C44 C49 H49 120.9
C73 N71 C72 127.83(19)
C73 N71 H71 116.1
C72 N71 H71 116.1
N7 C71 C72 113.18(17)
N7 C71 H71A 108.9
C72 C71 H71A 108.9
N7 C71 H71B 108.9
C72 C71 H71B 108.9
H71A C71 H71B 107.8
C73 N72 C74 124.87(19)
C73 N72 H72 117.6
C74 N72 H72 117.6
N71 C72 C71 111.15(18)
N71 C72 H72A 109.4
C71 C72 H72A 109.4
N71 C72 H72B 109.4
C71 C72 H72B 109.4
H72A C72 H72B 108.0
O3 C73 N71 120.3(2)
O3 C73 N72 122.5(2)
N71 C73 N72 117.14(19)
C75 C74 C79 119.3(2)
C75 C74 N72 116.9(2)
C79 C74 N72 123.8(2)
C76 C75 C74 120.8(2)
C76 C75 H75 119.6
C74 C75 H75 119.6
C75 C76 C77 120.0(2)
C75 C76 H76 120.0
C77 C76 H76 120.0
C78 C77 C76 119.5(2)
C78 C77 H77 120.3
C76 C77 H77 120.3
C77 C78 C79 121.2(2)
C77 C78 H78 119.4
C79 C78 H78 119.4
C78 C79 C74 119.2(2)
C78 C79 H79 120.4
C74 C79 H79 120.4

loop_
_geom_bond_atom_site_label_1
_geom_bond_atom_site_label_2
_geom_bond_distance
Cu1 N1 2.2200(18)
Cu1 N4 2.0192(17)
Cu1 N7 2.1159(18)
Cu1 N41 2.1686(18)
Cu1 Cl1 2.2290(5)
N1 C11 1.485(3)
N1 C2 1.485(3)
N1 C9 1.487(3)
O1 C13 1.225(3)
O2 C43 1.219(3)
C2 C3 1.527(3)
C2 H2A 0.9900
C2 H2B 0.9900
O3 C73 1.233(3)
C3 N4 1.496(3)
C3 H3A 0.9900
C3 H3B 0.9900
N4 C5 1.480(3)
N4 C41 1.497(3)
C5 C6 1.520(3)
C5 H5A 0.9900
C5 H5B 0.9900
C6 N7 1.503(3)
C6 H6A 0.9900
C6 H6B 0.9900
N7 C8 1.488(3)
N7 C71 1.492(3)
C8 C9 1.526(3)
C8 H8A 0.9900
C8 H8B 0.9900
C9 H9A 0.9900
C9 H9B 0.9900
N11 C13 1.356(3)
N11 C12 1.451(3)
N11 H11 0.8800
C11 C12 1.535(3)
C11 H11A 0.9900
C11 H11B 0.9900
N12 C13 1.385(3)
N12 C14 1.400(3)
N12 H12 0.8800
C12 H12A 0.9900
C12 H12B 0.9900
C14 C19 1.393(3)
C14 C15 1.403(3)
C15 C16 1.376(4)
C15 H15 0.9500
C16 C17 1.391(4)
C16 H16 0.9500
C17 C18 1.384(4)
C17 H17 0.9500
C18 C19 1.389(4)
C18 H18 0.9500
C19 H19 0.9500
N41 C43 1.437(3)
N41 C42 1.494(3)
N41 H41 0.9300
C41 C42 1.506(3)
C41 H41A 0.9900
C41 H41B 0.9900
N42 C43 1.346(3)
N42 C44 1.415(3)
N42 H42 0.8800
C42 H42A 0.9900
C42 H42B 0.9900
C44 C45 1.384(4)
C44 C49 1.404(4)
C45 C46 1.392(4)
C45 H45 0.9500
C46 C47 1.380(5)
C46 H46 0.9500
C47 C48 1.385(5)
C47 H47 0.9500
C48 C49 1.394(4)
C48 H48 0.9500
C49 H49 0.9500
N71 C73 1.357(3)
N71 C72 1.455(3)
N71 H71 0.8800
C71 C72 1.527(3)
C71 H71A 0.9900
C71 H71B 0.9900
N72 C73 1.368(3)
N72 C74 1.422(3)
N72 H72 0.8800
C72 H72A 0.9900
C72 H72B 0.9900
C74 C75 1.385(3)
C74 C79 1.399(3)
C75 C76 1.383(4)
C75 H75 0.9500
C76 C77 1.388(4)
C76 H76 0.9500
C77 C78 1.376(4)
C77 H77 0.9500
C78 C79 1.391(3)
C78 H78 0.9500
C79 H79 0.9500

loop_
_geom_torsion_atom_site_label_1
_geom_torsion_atom_site_label_2
_geom_torsion_atom_site_label_3
_geom_torsion_atom_site_label_4
_geom_torsion
N4 Cu1 N1 C11 148.89(14)
N7 Cu1 N1 C11 -125.56(14)
N41 Cu1 N1 C11 67.13(14)
Cl1 Cu1 N1 C11 -32.62(14)
N4 Cu1 N1 C2 29.55(13)
N7 Cu1 N1 C2 115.10(14)
N41 Cu1 N1 C2 -52.21(14)
Cl1 Cu1 N1 C2 -151.96(12)
N4 Cu1 N1 C9 -88.04(13)
N7 Cu1 N1 C9 -2.49(13)
N41 Cu1 N1 C9 -169.80(12)
Cl1 Cu1 N1 C9 90.45(12)
C11 N1 C2 C3 -165.99(18)
C9 N1 C2 C3 66.5(2)
Cu1 N1 C2 C3 -45.93(19)
N1 C2 C3 N4 45.7(3)
C2 C3 N4 C5 -132.74(19)
C2 C3 N4 C41 102.9(2)
C2 C3 N4 Cu1 -16.5(2)
N7 Cu1 N4 C5 28.78(13)
N41 Cu1 N4 C5 -139.69(14)
N1 Cu1 N4 C5 113.22(14)
Cl1 Cu1 N4 C5 -58.3(4)
N7 Cu1 N4 C3 -92.18(14)
N41 Cu1 N4 C3 99.34(14)
N1 Cu1 N4 C3 -7.75(14)
Cl1 Cu1 N4 C3 -179.3(3)
N7 Cu1 N4 C41 145.78(14)
N41 Cu1 N4 C41 -22.69(13)
N1 Cu1 N4 C41 -129.78(14)
Cl1 Cu1 N4 C41 58.7(4)
C3 N4 C5 C6 69.9(2)
C41 N4 C5 C6 -164.58(17)
Cu1 N4 C5 C6 -49.16(19)
N4 C5 C6 N7 47.3(2)
C5 C6 N7 C8 -132.20(18)
C5 C6 N7 C71 106.9(2)
C5 C6 N7 Cu1 -20.5(2)
N4 Cu1 N7 C8 113.35(13)
N41 Cu1 N7 C8 158.6(2)
N1 Cu1 N7 C8 27.46(12)
Cl1 Cu1 N7 C8 -76.68(12)
N4 Cu1 N7 C71 -129.54(14)
N41 Cu1 N7 C71 -84.3(3)
N1 Cu1 N7 C71 144.56(14)
Cl1 Cu1 N7 C71 40.42(14)
N4 Cu1 N7 C6 -4.70(14)
N41 Cu1 N7 C6 40.5(3)
N1 Cu1 N7 C6 -90.59(14)
Cl1 Cu1 N7 C6 165.27(13)
C71 N7 C8 C9 -172.91(18)
C6 N7 C8 C9 64.4(2)
Cu1 N7 C8 C9 -50.59(19)
C11 N1 C9 C8 100.4(2)
C2 N1 C9 C8 -131.91(18)
Cu1 N1 C9 C8 -23.56(19)
N7 C8 C9 N1 52.5(2)
C2 N1 C11 C12 -53.0(2)
C9 N1 C11 C12 75.2(2)
Cu1 N1 C11 C12 -164.91(15)
C13 N11 C12 C11 -110.9(2)
N1 C11 C12 N11 -173.42(18)
C12 N11 C13 O1 5.6(4)
C12 N11 C13 N12 -173.7(2)
C14 N12 C13 O1 -8.7(4)
C14 N12 C13 N11 170.7(2)
C13 N12 C14 C19 17.4(4)
C13 N12 C14 C15 -163.2(2)
C19 C14 C15 C16 -0.5(3)
N12 C14 C15 C16 -179.9(2)
C14 C15 C16 C17 0.1(4)
C15 C16 C17 C18 0.1(4)
C16 C17 C18 C19 0.0(4)
C17 C18 C19 C14 -0.4(4)
N12 C14 C19 C18 180.0(2)
C15 C14 C19 C18 0.6(3)
N4 Cu1 N41 C43 -129.87(15)
N7 Cu1 N41 C43 -175.2(2)
N1 Cu1 N41 C43 -46.62(15)
Cl1 Cu1 N41 C43 60.07(14)
N4 Cu1 N41 C42 -3.89(14)
N7 Cu1 N41 C42 -49.3(3)
N1 Cu1 N41 C42 79.35(14)
Cl1 Cu1 N41 C42 -173.95(13)
C5 N4 C41 C42 160.54(17)
C3 N4 C41 C42 -73.7(2)
Cu1 N4 C41 C42 46.91(19)
C43 N41 C42 C41 155.00(18)
Cu1 N41 C42 C41 29.7(2)
N4 C41 C42 N41 -51.3(2)
C44 N42 C43 O2 -13.9(4)
C44 N42 C43 N41 163.7(2)
C42 N41 C43 O2 -29.9(3)
Cu1 N41 C43 O2 92.8(2)
C42 N41 C43 N42 152.32(19)
Cu1 N41 C43 N42 -84.95(19)
C43 N42 C44 C45 179.9(2)
C43 N42 C44 C49 -2.8(4)
C49 C44 C45 C46 -0.8(4)
N42 C44 C45 C46 176.7(3)
C44 C45 C46 C47 0.5(5)
C45 C46 C47 C48 -0.1(5)
C46 C47 C48 C49 0.0(5)
C47 C48 C49 C44 -0.2(4)
C45 C44 C49 C48 0.6(4)
N42 C44 C49 C48 -176.6(2)
C8 N7 C71 C72 170.86(18)
C6 N7 C71 C72 -66.1(2)
Cu1 N7 C71 C72 57.0(2)
C73 N71 C72 C71 91.8(3)
N7 C71 C72 N71 -175.72(18)
C72 N71 C73 O3 172.1(2)
C72 N71 C73 N72 -9.1(4)
C74 N72 C73 O3 -20.3(3)
C74 N72 C73 N71 160.9(2)
C73 N72 C74 C75 -142.7(2)
C73 N72 C74 C79 36.6(3)
C79 C74 C75 C76 -2.4(4)
N72 C74 C75 C76 177.0(2)
C74 C75 C76 C77 0.4(4)
C75 C76 C77 C78 1.2(4)
C76 C77 C78 C79 -1.0(4)
C77 C78 C79 C74 -1.0(4)
C75 C74 C79 C78 2.6(3)
N72 C74 C79 C78 -176.7(2)
